data_7231140
loop_
_publ_author_name
'Wong, Lawrence W.-Y.'
'Tam, Gemma S.-S.'
'Chen, Xiaoyan'
'So, Frederick T.-K.'
'Soecipto, Aristyo'
'Sheong, Fu Kit'
'Sung, Herman H.-Y.'
'Lin, Zhenyang'
'Williams, Ian D.'

_publ_section_title
;
 A chiral spiroborate anion from diphenyl-l-tartramide
 [B{l-Tar(NHPh)2}2]&#x2212;applied to some challenging resolutions
;
_journal_issue 33
_journal_name_full CrystEngComm
_journal_page_first 4831
_journal_paper_doi 10.1039/C8CE00855H
_journal_volume 20
_journal_year 2018
_chemical_absolute_configuration ad
_chemical_formula_moiety 'C32 H28 B N4 O8, C5 H14 N'
_chemical_formula_sum 'C37 H42 B N5 O8'
_chemical_formula_weight 695.56
_space_group_crystal_system monoclinic
_space_group_IT_number 4
_space_group_name_Hall 'P 2yb'
_space_group_name_H-M_alt 'P 1 21 1'
_symmetry_space_group_name_Hall 'P 2yb'
_symmetry_space_group_name_H-M 'P 1 21 1'
_atom_sites_solution_hydrogens mixed
_atom_sites_solution_primary dual
_audit_creation_date 2018-05-21
_audit_creation_method
;
Olex2 1.2-beta
(compiled 2018.05.18 svn.r3508 for OlexSys, GUI svn.r5497)
;
_audit_update_record
;
2018-05-22 deposited with the CCDC.
2018-07-13 downloaded from the CCDC.
;
_cell_angle_alpha 90
_cell_angle_beta 95.1248(15)
_cell_angle_gamma 90
_cell_formula_units_Z 2
_cell_length_a 5.56240(9)
_cell_length_b 19.1848(3)
_cell_length_c 16.7363(3)
_cell_measurement_reflns_used 6861
_cell_measurement_temperature 100.00(10)
_cell_measurement_theta_max 75.4550
_cell_measurement_theta_min 4.5960
_cell_volume 1778.85(5)
_computing_cell_refinement 'CrysAlisPro 1.171.38.46 (Rigaku OD, 2015)'
_computing_data_collection 'CrysAlisPro 1.171.38.46 (Rigaku OD, 2015)'
_computing_data_reduction 'CrysAlisPro 1.171.38.46 (Rigaku OD, 2015)'
_computing_molecular_graphics 'Olex2 (Dolomanov et al., 2009)'
_computing_publication_material 'Olex2 (Dolomanov et al., 2009)'
_computing_structure_refinement 'ShelXL (Sheldrick, 2015)'
_computing_structure_solution 'ShelXD (Sheldrick, 2008)'
_diffrn_ambient_environment N~2~
_diffrn_ambient_temperature 100.00(10)
_diffrn_detector 'CCD plate'
_diffrn_detector_area_resol_mean 10.3577
_diffrn_detector_type Atlas
_diffrn_measured_fraction_theta_full 0.996
_diffrn_measured_fraction_theta_max 0.996
_diffrn_measurement_details
;
List of Runs (angles in degrees, time in seconds):

  # Type    Start    End  Width  t~exp~   \w     \q     \k     \f   Frames
#--------------------------------------------------------------------------
  1  \w     36.00 134.00   1.00   30.00    --  110.57 -45.00 120.00   98
  2  \w    -66.00  25.00   1.00    5.00    --  -40.45  37.00 -60.00   91
  3  \w    -54.00  34.00   1.00    5.00    --  -40.45  57.00 150.00   88
  4  \w     33.00  98.00   1.00    5.00    --   40.45-125.00  60.00   65
  5  \w     83.00 156.00   1.00   30.00    --  110.57  45.00  90.00   73
  6  \w    119.00 145.00   1.00   30.00    --  110.57  45.00  60.00   26
  7  \w     83.00 112.00   1.00   30.00    --  110.57  45.00  60.00   29
  8  \w     61.00 167.00   1.00   30.00    --  110.57  15.00  30.00  106
  9  \w     80.00 178.00   1.00   30.00    --  110.57  61.00 -90.00   98
 10  \w    114.00 143.00   1.00   30.00    --  110.57 111.00-150.00   29
 11  \w    104.00 161.00   1.00   30.00    --  110.57 111.00-180.00   57
 12  \w     28.00 102.00   1.00   30.00    --  110.57 -94.00 -60.00   74
 13  \w     75.00 108.00   1.00   30.00    --  110.57 -94.00-180.00   33
 14  \w     28.00 103.00   1.00   30.00    --  110.57 -94.00 120.00   75
 15  \w   -105.00 -13.00   1.00    5.00    --  -40.45 -57.00   0.00   92
;
_diffrn_measurement_device 'four-circle diffractometer'
_diffrn_measurement_device_type 'SuperNova, Dual, Cu at zero, Atlas'
_diffrn_measurement_method '\w scans'
_diffrn_orient_matrix_type 'CrysAlisPro convention (1999,Acta A55,543-557)'
_diffrn_orient_matrix_UB_11 0.0181820000
_diffrn_orient_matrix_UB_12 -0.0384854000
_diffrn_orient_matrix_UB_13 -0.0800197000
_diffrn_orient_matrix_UB_21 0.2017992000
_diffrn_orient_matrix_UB_22 -0.0465240000
_diffrn_orient_matrix_UB_23 0.0402167000
_diffrn_orient_matrix_UB_31 -0.1905243000
_diffrn_orient_matrix_UB_32 -0.0528993000
_diffrn_orient_matrix_UB_33 0.0228802000
_diffrn_radiation_monochromator mirror
_diffrn_radiation_probe x-ray
_diffrn_radiation_type CuK\a
_diffrn_radiation_wavelength 1.54184
_diffrn_reflns_av_R_equivalents 0.0245
_diffrn_reflns_av_unetI/netI 0.0417
_diffrn_reflns_Laue_measured_fraction_full 0.996
_diffrn_reflns_Laue_measured_fraction_max 0.996
_diffrn_reflns_limit_h_max 6
_diffrn_reflns_limit_h_min -6
_diffrn_reflns_limit_k_max 22
_diffrn_reflns_limit_k_min -22
_diffrn_reflns_limit_l_max 20
_diffrn_reflns_limit_l_min -16
_diffrn_reflns_number 10205
_diffrn_reflns_point_group_measured_fraction_full 0.981
_diffrn_reflns_point_group_measured_fraction_max 0.981
_diffrn_reflns_theta_full 66.500
_diffrn_reflns_theta_max 67.497
_diffrn_reflns_theta_min 4.610
_diffrn_source 'micro-focus sealed X-ray tube'
_diffrn_source_type 'SuperNova (Cu) X-ray Source'
_exptl_absorpt_coefficient_mu 0.752
_exptl_absorpt_correction_T_max 1.00000
_exptl_absorpt_correction_T_min 0.66324
_exptl_absorpt_correction_type multi-scan
_exptl_absorpt_process_details
;
CrysAlisPro 1.171.38.46 (Rigaku Oxford Diffraction, 2015)
Empirical absorption correction using spherical harmonics,
 implemented in SCALE3 ABSPACK scaling algorithm.
;
_exptl_crystal_colour colourless
_exptl_crystal_colour_primary colourless
_exptl_crystal_density_diffrn 1.299
_exptl_crystal_description needle
_exptl_crystal_F_000 736
_exptl_crystal_size_max 0.8
_exptl_crystal_size_mid 0.05
_exptl_crystal_size_min 0.05
_refine_diff_density_max 0.148
_refine_diff_density_min -0.181
_refine_diff_density_rms 0.032
_refine_ls_abs_structure_details
;
 Flack x determined using 2746 quotients [(I+)-(I-)]/[(I+)+(I-)]
 (Parsons, Flack and Wagner, Acta Cryst. B69 (2013) 249-259).
;
_refine_ls_abs_structure_Flack 0.10(8)
_refine_ls_extinction_method none
_refine_ls_goodness_of_fit_ref 1.011
_refine_ls_hydrogen_treatment mixed
_refine_ls_matrix_type full
_refine_ls_number_parameters 569
_refine_ls_number_reflns 6296
_refine_ls_number_restraints 7
_refine_ls_restrained_S_all 1.011
_refine_ls_R_factor_all 0.0322
_refine_ls_R_factor_gt 0.0300
_refine_ls_shift/su_max 0.000
_refine_ls_shift/su_mean 0.000
_refine_ls_structure_factor_coef Fsqd
_refine_ls_weighting_details 'w=1/[\s^2^(Fo^2^)+(0.0350P)^2^+0.1014P] where P=(Fo^2^+2Fc^2^)/3'
_refine_ls_weighting_scheme calc
_refine_ls_wR_factor_gt 0.0702
_refine_ls_wR_factor_ref 0.0714
_reflns_Friedel_coverage 0.908
_reflns_Friedel_fraction_full 0.966
_reflns_Friedel_fraction_max 0.965
_reflns_number_gt 6008
_reflns_number_total 6296
_reflns_threshold_expression 'I > 2\s(I)'
_cod_data_source_file c8ce00855h2.cif
_cod_data_source_block lawr435cult
_cod_depositor_comments 'Adding full bibliography for 7231133--7231140.cif.'
_cod_database_code 7231140
_shelxl_version_number 2014-3
_shelx_space_group_comment
;
The symmetry employed for this shelxl refinement is uniquely defined
by the following loop, which should always be used as a source of
symmetry information in preference to the above space-group names.
They are only intended as comments.
;
_reflns_odcompleteness_completeness 99.82
_reflns_odcompleteness_iscentric 1
_reflns_odcompleteness_theta 68.13
_olex2_refinement_description
;
1. Fixed Uiso
 At 1.2 times of:
  All C(H) groups, All C(H,H) groups, All C(H,H,H,H) groups, All N(H,H,H,H,H,
  H) groups
 At 1.5 times of:
  All C(H,H,H) groups, All C(H,H,H,H,H,H) groups
2. Rigid body (RIGU) restrains
 C56A, C56, C55, C55A
 with sigma for 1-2 distances of 0.001 and sigma for 1-3 distances of 0.001
3. Others
 Sof(C62A)=Sof(H62A)=Sof(C63A)=Sof(H63C)=Sof(H63D)=1-FVAR(1)
 Sof(C62)=Sof(H62)=Sof(C63)=Sof(H63A)=Sof(H63B)=FVAR(1)
 Fixed Sof: C22(0.5) H22(0.5) C23(0.5) H23(0.5) C24(0.5) H24(0.5) C25(0.5)
 H25(0.5) C26(0.5) H26(0.5) C22A(0.5) H22A(0.5) C23A(0.5) H23A(0.5) C24A(0.5)
 H24A(0.5) C25A(0.5) H25A(0.5) C26A(0.5) H26A(0.5) H54(0.75) H54A(0.25)
 C55(0.66667) H55(0.66667) C55A(0.33333) H55A(0.33333) C56(0.66667)
 H56(0.66667) C56A(0.33333) H56A(0.33333) H2AA(0.6) H2AB(0.6) H2AC(0.6)
 H2BD(0.4) H2BE(0.4) H2BF(0.4) H61A(0.6) H61B(0.6) H61C(0.6) H61D(0.4)
 H61E(0.4) H61F(0.4) H64A(0.6) H64B(0.6) H64C(0.4) H64D(0.4) C65(0.33333)
 H65A(0.33333) H65B(0.33333) H65C(0.33333) C65B(0.33333) H65D(0.33333)
 H65E(0.33333) H65F(0.33333) C65C(0.33333) H65G(0.33333) H65H(0.33333)
 H65I(0.33333)
4.a Ternary CH refined with riding coordinates:
 C2(H2), C3(H3), C12(H12), C13(H13), C62(H62), C62A(H62A)
4.b Secondary CH2 refined with riding coordinates:
 C63(H63A,H63B), C63A(H63C,H63D), C64(H64A,H64B), C64(H64C,H64D)
4.c Aromatic/amide H refined with riding coordinates:
 C22(H22), C23(H23), C24(H24), C25(H25), C26(H26), C22A(H22A), C23A(H23A),
 C24A(H24A), C25A(H25A), C26A(H26A), C32(H32), C33(H33), C34(H34), C35(H35),
 C36(H36), C42(H42), C43(H43), C44(H44), C45(H45), C46(H46), C52(H52), C53(H53),
  C54(H54), C54(H54A), C55(H55), C55A(H55A), C56(H56), C56A(H56A)
4.d Fitted hexagon refined as free rotating group:
 C21(C22,C23,C24,C25,C26)
4.e Idealised Me refined as rotating group:
 N2(H2AA,H2AB,H2AC), N2(H2BD,H2BE,H2BF), C61(H61A,H61B,H61C), C61(H61D,H61E,
 H61F), C65(H65A,H65B,H65C), C65B(H65D,H65E,H65F), C65C(H65G,H65H,H65I)
;
_olex2_submission_special_instructions 'No special instructions were received'
_oxdiff_exptl_absorpt_empirical_details
;
Empirical correction (ABSPACK) includes:
- Absorption correction using spherical harmonics
- Frame scaling
;
_oxdiff_exptl_absorpt_empirical_full_max 1.381
_oxdiff_exptl_absorpt_empirical_full_min 0.538

loop_
_space_group_symop_operation_xyz
'x, y, z'
'-x, y+1/2, -z'

loop_
_atom_site_label
_atom_site_type_symbol
_atom_site_fract_x
_atom_site_fract_y
_atom_site_fract_z
_atom_site_U_iso_or_equiv
_atom_site_adp_type
_atom_site_occupancy
_atom_site_site_symmetry_order
_atom_site_calc_flag
_atom_site_refinement_flags_posn
_atom_site_refinement_flags_adp
_atom_site_refinement_flags_occupancy
_atom_site_disorder_assembly
_atom_site_disorder_group
O1 O 0.9382(3) 0.08442(9) -0.00773(10) 0.0248(3) Uani 1 1 d . . . . .
O2 O 0.8576(3) 0.13316(8) 0.14045(9) 0.0193(3) Uani 1 1 d . . . . .
O3 O 0.4470(3) 0.12619(8) 0.15661(9) 0.0204(3) Uani 1 1 d . . . . .
O4 O 0.3716(3) 0.26512(9) 0.01369(10) 0.0297(4) Uani 1 1 d . . . . .
O11 O 1.1337(3) -0.01117(9) 0.30817(10) 0.0273(4) Uani 1 1 d . . . . .
O12 O 0.7313(3) 0.04767(8) 0.23266(9) 0.0191(3) Uani 1 1 d . . . . .
O13 O 0.7125(3) 0.16450(8) 0.27048(9) 0.0228(3) Uani 1 1 d . . . . .
O14 O 0.6380(3) 0.11020(9) 0.47075(10) 0.0273(4) Uani 1 1 d . . . . .
N1 N 0.7094(4) 0.17250(11) -0.06842(12) 0.0250(4) Uani 1 1 d . . . . .
H1 H 0.614(6) 0.2054(19) -0.059(2) 0.034(8) Uiso 1 1 d . . . . .
N4 N 0.2281(3) 0.24983(10) 0.13701(12) 0.0202(4) Uani 1 1 d . . . . .
H4 H 0.204(6) 0.2173(18) 0.170(2) 0.027(7) Uiso 1 1 d . . . . .
N11 N 0.9988(3) 0.00671(11) 0.43179(12) 0.0219(4) Uani 1 1 d . . . . .
H11 H 0.888(6) 0.0294(17) 0.451(2) 0.029(8) Uiso 1 1 d . . . . .
N14 N 0.4511(3) 0.19377(10) 0.38856(12) 0.0212(4) Uani 1 1 d . . . . .
H14 H 0.457(6) 0.2127(17) 0.344(2) 0.029(8) Uiso 1 1 d . . . . .
C1 C 0.8101(4) 0.13627(12) -0.00454(13) 0.0195(4) Uani 1 1 d . . . . .
C2 C 0.7408(3) 0.16688(12) 0.07429(12) 0.0183(4) Uani 1 1 d . . . . .
H2 H 0.7835 0.2175 0.0765 0.022 Uiso 1 1 calc R . . . .
C3 C 0.4636(4) 0.15842(12) 0.08255(13) 0.0195(4) Uani 1 1 d . . . . .
H3 H 0.3912 0.1274 0.0388 0.023 Uiso 1 1 calc R . . . .
C4 C 0.3474(4) 0.23035(12) 0.07413(14) 0.0218(4) Uani 1 1 d . . . . .
C11 C 0.9825(4) 0.01029(11) 0.35099(13) 0.0197(4) Uani 1 1 d . . . . .
C12 C 0.7533(4) 0.04812(11) 0.31661(13) 0.0182(4) Uani 1 1 d . . . . .
H12 H 0.6074 0.0268 0.3375 0.022 Uiso 1 1 calc R . . . .
C13 C 0.7751(4) 0.12695(11) 0.34124(13) 0.0192(4) Uani 1 1 d . . . . .
H13 H 0.9465 0.1375 0.3608 0.023 Uiso 1 1 calc R . . . .
C14 C 0.6134(4) 0.14293(11) 0.40756(13) 0.0201(4) Uani 1 1 d . . . . .
C21 C 0.7158(4) 0.15688(13) -0.15129(13) 0.0282(5) Uani 1 1 d . . . . .
C22 C 0.8729(9) 0.1104(3) -0.1834(2) 0.029(2) Uani 0.5 1 d G . P A 1
H22 H 0.9841 0.0843 -0.1489 0.034 Uiso 0.5 1 calc R . P A 1
C23 C 0.8675(14) 0.1022(4) -0.2661(3) 0.032(3) Uani 0.5 1 d G . P A 1
H23 H 0.9749 0.0704 -0.2881 0.038 Uiso 0.5 1 calc R . P A 1
C24 C 0.7049(15) 0.1403(4) -0.31659(15) 0.035(3) Uani 0.5 1 d G . P A 1
H24 H 0.7012 0.1347 -0.3731 0.042 Uiso 0.5 1 calc R . P A 1
C25 C 0.5477(13) 0.1868(4) -0.28443(18) 0.053(2) Uani 0.5 1 d G . P A 1
H25 H 0.4366 0.2129 -0.3189 0.064 Uiso 0.5 1 calc R . P A 1
C26 C 0.5532(8) 0.1951(2) -0.2018(2) 0.0417(18) Uani 0.5 1 d G . P A 1
H26 H 0.4458 0.2268 -0.1798 0.050 Uiso 0.5 1 calc R . P A 1
C22A C 0.9231(15) 0.1289(4) -0.1776(4) 0.0260(17) Uani 0.5 1 d . . P A 2
H22A H 1.0606 0.1206 -0.1409 0.031 Uiso 0.5 1 calc R . P A 2
C23A C 0.928(3) 0.1131(6) -0.2573(6) 0.040(3) Uani 0.5 1 d . . P A 2
H23A H 1.0745 0.0973 -0.2763 0.048 Uiso 0.5 1 calc R . P A 2
C24A C 0.725(2) 0.1196(8) -0.3109(5) 0.040(2) Uani 0.5 1 d . . P A 2
H24A H 0.7277 0.1078 -0.3659 0.048 Uiso 0.5 1 calc R . P A 2
C25A C 0.5240(13) 0.1432(6) -0.2821(4) 0.055(2) Uani 0.5 1 d . . P A 2
H25A H 0.3830 0.1495 -0.3178 0.066 Uiso 0.5 1 calc R . P A 2
C26A C 0.5150(13) 0.1587(6) -0.2022(5) 0.056(3) Uani 0.5 1 d . . P A 2
H26A H 0.3652 0.1708 -0.1828 0.067 Uiso 0.5 1 calc R . P A 2
C31 C 0.1040(4) 0.31314(12) 0.14633(13) 0.0202(4) Uani 1 1 d . . . . .
C32 C 0.1746(4) 0.37505(13) 0.11185(15) 0.0274(5) Uani 1 1 d . . . . .
H32 H 0.3075 0.3756 0.0799 0.033 Uiso 1 1 calc R . . . .
C33 C 0.0488(5) 0.43618(13) 0.12457(16) 0.0325(5) Uani 1 1 d . . . . .
H33 H 0.0968 0.4785 0.1012 0.039 Uiso 1 1 calc R . . . .
C34 C -0.1455(5) 0.43598(13) 0.17086(16) 0.0318(5) Uani 1 1 d . . . . .
H34 H -0.2316 0.4778 0.1787 0.038 Uiso 1 1 calc R . . . .
C35 C -0.2137(4) 0.37412(13) 0.20584(15) 0.0274(5) Uani 1 1 d . . . . .
H35 H -0.3458 0.3739 0.2381 0.033 Uiso 1 1 calc R . . . .
C36 C -0.0900(4) 0.31286(12) 0.19385(14) 0.0217(4) Uani 1 1 d . . . . .
H36 H -0.1371 0.2707 0.2179 0.026 Uiso 1 1 calc R . . . .
C41 C 1.1945(4) -0.01690(11) 0.48460(14) 0.0207(4) Uani 1 1 d . . . . .
C42 C 1.3786(4) -0.05856(12) 0.45997(14) 0.0232(4) Uani 1 1 d . . . . .
H42 H 1.3778 -0.0726 0.4055 0.028 Uiso 1 1 calc R . . . .
C43 C 1.5644(4) -0.07953(13) 0.51633(16) 0.0292(5) Uani 1 1 d . . . . .
H43 H 1.6908 -0.1080 0.4998 0.035 Uiso 1 1 calc R . . . .
C44 C 1.5676(4) -0.05960(14) 0.59580(16) 0.0306(5) Uani 1 1 d . . . . .
H44 H 1.6957 -0.0739 0.6336 0.037 Uiso 1 1 calc R . . . .
C45 C 1.3819(5) -0.01852(14) 0.61978(15) 0.0294(5) Uani 1 1 d . . . . .
H45 H 1.3827 -0.0047 0.6743 0.035 Uiso 1 1 calc R . . . .
C46 C 1.1947(4) 0.00264(12) 0.56451(15) 0.0259(5) Uani 1 1 d . . . . .
H46 H 1.0671 0.0304 0.5814 0.031 Uiso 1 1 calc R . . . .
C51 C 0.2766(4) 0.22240(12) 0.43494(14) 0.0222(4) Uani 1 1 d . . . . .
C52 C 0.1241(4) 0.27326(12) 0.39935(16) 0.0270(5) Uani 1 1 d . . . . .
H52 H 0.1441 0.2885 0.3463 0.032 Uiso 1 1 calc R . . . .
C53 C -0.0564(4) 0.30184(12) 0.44076(18) 0.0321(6) Uani 1 1 d . . . . .
H53 H -0.1595 0.3366 0.4160 0.039 Uiso 1 1 calc R . . . .
C54 C -0.0874(5) 0.28045(15) 0.5166(2) 0.0398(7) Uani 1 1 d . . . . .
H54 H -0.2014 0.3022 0.5475 0.048 Uiso 0.75 1 calc R . P B 1
H54A H -0.2361 0.2906 0.5380 0.048 Uiso 0.25 1 calc R . P C 2
C55 C 0.0529(12) 0.2262(4) 0.5466(4) 0.0246(13) Uani 0.6667 1 d . U P D 1
H55 H 0.0208 0.2070 0.5969 0.030 Uiso 0.6667 1 calc R . P D 1
C55A C 0.104(3) 0.2412(9) 0.5687(9) 0.042(4) Uani 0.3333 1 d . U P D 2
H55A H 0.1136 0.2396 0.6256 0.051 Uiso 0.3333 1 calc R . P D 2
C56 C 0.2422(18) 0.1971(6) 0.5068(6) 0.0269(18) Uani 0.6667 1 d . U P D 1
H56 H 0.3411 0.1610 0.5305 0.032 Uiso 0.6667 1 calc R . P D 1
C56A C 0.261(5) 0.2088(12) 0.5237(13) 0.040(6) Uani 0.3333 1 d . U P D 2
H56A H 0.3678 0.1753 0.5493 0.048 Uiso 0.3333 1 calc R . P D 2
B1 B 0.6883(4) 0.11769(12) 0.20060(14) 0.0185(5) Uani 1 1 d . . . . .
N2 N 1.1406(3) 0.01008(10) 0.13853(12) 0.0240(4) Uani 1 1 d . . . . .
H2AA H 1.2453 0.0460 0.1491 0.029 Uiso 0.6 1 calc GR . P E 1
H2AB H 1.0481 0.0046 0.1803 0.029 Uiso 0.6 1 calc GR . P E 1
H2AC H 1.0440 0.0194 0.0930 0.029 Uiso 0.6 1 calc GR . P E 1
H2BD H 1.2866 0.0302 0.1523 0.029 Uiso 0.4 1 calc GR . P F 2
H2BE H 1.0650 0.0018 0.1836 0.029 Uiso 0.4 1 calc GR . P F 2
H2BF H 1.0486 0.0392 0.1056 0.029 Uiso 0.4 1 calc GR . P F 2
C61 C 1.4293(5) -0.04579(15) 0.05711(17) 0.0364(6) Uani 1 1 d . . . . .
H61A H 1.3222 -0.0345 0.0092 0.055 Uiso 0.6 1 calc GR . P G 1
H61B H 1.5189 -0.0885 0.0476 0.055 Uiso 0.6 1 calc GR . P G 1
H61C H 1.5431 -0.0074 0.0689 0.055 Uiso 0.6 1 calc GR . P G 1
H61D H 1.4033 -0.0144 0.0109 0.055 Uiso 0.4 1 calc GR . P H 2
H61E H 1.4934 -0.0903 0.0397 0.055 Uiso 0.4 1 calc GR . P H 2
H61F H 1.5448 -0.0246 0.0977 0.055 Uiso 0.4 1 calc GR . P H 2
C62 C 1.2814(11) -0.0565(2) 0.1272(4) 0.0255(12) Uani 0.614(12) 1 d . . P I 1
H62 H 1.3889 -0.0672 0.1767 0.031 Uiso 0.614(12) 1 calc R . P I 1
C62A C 1.1768(18) -0.0589(3) 0.0949(5) 0.0235(19) Uani 0.386(12) 1 d . . P I 2
H62A H 1.0426 -0.0682 0.0525 0.028 Uiso 0.386(12) 1 calc R . P I 2
C63 C 1.1032(10) -0.1149(2) 0.1091(4) 0.0376(16) Uani 0.614(12) 1 d . . P I 1
H63A H 1.1921 -0.1566 0.0931 0.045 Uiso 0.614(12) 1 calc R . P I 1
H63B H 0.9902 -0.1011 0.0627 0.045 Uiso 0.614(12) 1 calc R . P I 1
C63A C 1.1967(15) -0.1159(3) 0.1582(5) 0.031(2) Uani 0.386(12) 1 d . . P I 2
H63C H 1.2756 -0.1574 0.1370 0.037 Uiso 0.386(12) 1 calc R . P I 2
H63D H 1.2978 -0.0994 0.2061 0.037 Uiso 0.386(12) 1 calc R . P I 2
C64 C 0.9506(6) -0.13545(16) 0.1814(2) 0.0472(8) Uani 1 1 d . . . . .
H64A H 1.0656 -0.1384 0.2300 0.057 Uiso 0.6 1 calc R . P I 1
H64B H 0.8420 -0.0957 0.1897 0.057 Uiso 0.6 1 calc R . P I 1
H64C H 0.8610 -0.1604 0.1363 0.057 Uiso 0.4 1 calc R . P I 2
H64D H 0.8596 -0.0926 0.1921 0.057 Uiso 0.4 1 calc R . P I 2
C65 C 0.813(2) -0.1941(6) 0.1798(9) 0.061(3) Uani 0.3333 1 d . . P I 1
H65A H 0.6976 -0.1936 0.1319 0.091 Uiso 0.3333 1 calc GR . P I 1
H65B H 0.7247 -0.1959 0.2279 0.091 Uiso 0.3333 1 calc GR . P I 1
H65C H 0.9169 -0.2353 0.1783 0.091 Uiso 0.3333 1 calc GR . P I 1
C65B C 0.969(2) -0.1841(6) 0.2595(7) 0.041(2) Uani 0.3333 1 d . . P I 2
H65D H 1.0357 -0.2295 0.2464 0.062 Uiso 0.3333 1 calc GR . P I 2
H65E H 0.8079 -0.1904 0.2777 0.062 Uiso 0.3333 1 calc GR . P I 2
H65F H 1.0748 -0.1620 0.3022 0.062 Uiso 0.3333 1 calc GR . P I 2
C65C C 1.076(3) -0.1771(5) 0.2395(7) 0.043(2) Uani 0.3333 1 d . . P I 3
H65G H 1.1457 -0.2172 0.2135 0.064 Uiso 0.3333 1 calc GR . P I 3
H65H H 0.9655 -0.1935 0.2777 0.064 Uiso 0.3333 1 calc GR . P I 3
H65I H 1.2061 -0.1498 0.2679 0.064 Uiso 0.3333 1 calc GR . P I 3

loop_
_atom_site_aniso_label
_atom_site_aniso_U_11
_atom_site_aniso_U_22
_atom_site_aniso_U_33
_atom_site_aniso_U_23
_atom_site_aniso_U_13
_atom_site_aniso_U_12
O1 0.0257(8) 0.0276(8) 0.0210(8) -0.0037(6) 0.0016(6) 0.0047(6)
O2 0.0170(7) 0.0243(7) 0.0163(7) 0.0027(6) -0.0005(5) 0.0009(5)
O3 0.0175(7) 0.0228(7) 0.0211(7) 0.0036(6) 0.0018(6) 0.0013(6)
O4 0.0353(9) 0.0338(9) 0.0206(8) 0.0078(7) 0.0059(7) 0.0110(7)
O11 0.0273(8) 0.0343(9) 0.0206(8) 0.0036(7) 0.0041(6) 0.0095(7)
O12 0.0242(7) 0.0176(7) 0.0151(7) -0.0012(6) -0.0010(5) 0.0007(5)
O13 0.0361(8) 0.0159(7) 0.0162(7) 0.0015(6) 0.0008(6) -0.0007(6)
O14 0.0383(9) 0.0257(8) 0.0180(8) 0.0033(6) 0.0032(7) 0.0102(7)
N1 0.0309(10) 0.0285(11) 0.0153(9) -0.0017(8) 0.0007(7) 0.0050(8)
N4 0.0203(8) 0.0202(9) 0.0199(9) 0.0036(8) 0.0011(7) -0.0001(7)
N11 0.0187(8) 0.0269(10) 0.0200(9) 0.0032(8) 0.0021(7) 0.0061(7)
N14 0.0267(9) 0.0206(9) 0.0156(9) 0.0021(7) -0.0018(7) 0.0011(7)
C1 0.0173(9) 0.0224(10) 0.0186(10) -0.0023(8) -0.0004(7) -0.0024(8)
C2 0.0186(9) 0.0213(10) 0.0143(10) 0.0004(8) -0.0019(7) 0.0001(8)
C3 0.0182(9) 0.0232(10) 0.0166(10) -0.0001(8) -0.0006(7) 0.0016(8)
C4 0.0184(9) 0.0252(11) 0.0213(11) 0.0017(9) -0.0016(8) 0.0011(8)
C11 0.0207(10) 0.0165(10) 0.0215(11) 0.0038(8) 0.0001(8) -0.0006(8)
C12 0.0216(9) 0.0175(10) 0.0150(10) -0.0012(8) -0.0003(8) -0.0005(8)
C13 0.0234(10) 0.0161(10) 0.0176(10) 0.0009(8) -0.0015(8) 0.0001(8)
C14 0.0252(10) 0.0181(10) 0.0164(10) -0.0029(8) -0.0018(8) -0.0013(8)
C21 0.0309(12) 0.0361(13) 0.0178(11) -0.0038(10) 0.0029(9) -0.0069(10)
C22 0.050(4) 0.010(4) 0.026(4) -0.002(2) 0.003(3) 0.005(3)
C23 0.052(5) 0.030(5) 0.015(4) -0.008(3) 0.004(4) 0.002(4)
C24 0.038(4) 0.049(8) 0.016(4) -0.006(3) -0.003(3) -0.004(4)
C25 0.063(5) 0.070(5) 0.023(3) -0.008(4) -0.011(3) 0.040(5)
C26 0.040(4) 0.058(5) 0.025(3) -0.018(3) -0.010(3) 0.021(3)
C22A 0.055(4) 0.008(3) 0.015(3) -0.002(2) 0.005(2) 0.000(3)
C23A 0.070(6) 0.025(4) 0.026(4) -0.002(3) 0.008(4) 0.007(5)
C24A 0.060(6) 0.040(6) 0.022(4) -0.012(3) 0.013(4) -0.014(4)
C25A 0.034(3) 0.107(7) 0.024(3) -0.015(4) -0.006(2) -0.007(4)
C26A 0.027(3) 0.110(8) 0.032(3) -0.035(5) 0.003(2) -0.010(4)
C31 0.0197(9) 0.0223(10) 0.0178(10) 0.0007(8) -0.0031(8) 0.0005(8)
C32 0.0314(12) 0.0269(12) 0.0244(12) 0.0033(9) 0.0054(9) -0.0001(9)
C33 0.0459(14) 0.0212(12) 0.0307(13) 0.0063(10) 0.0050(11) 0.0029(10)
C34 0.0398(13) 0.0247(12) 0.0310(13) -0.0022(10) 0.0031(10) 0.0087(10)
C35 0.0275(11) 0.0303(12) 0.0246(12) -0.0054(10) 0.0041(9) 0.0008(10)
C36 0.0227(10) 0.0227(11) 0.0196(10) -0.0010(8) 0.0008(8) -0.0033(8)
C41 0.0203(10) 0.0211(10) 0.0202(11) 0.0062(8) -0.0007(8) -0.0019(8)
C42 0.0224(10) 0.0243(11) 0.0230(11) 0.0064(9) 0.0032(8) 0.0002(8)
C43 0.0215(10) 0.0333(13) 0.0331(13) 0.0113(10) 0.0031(9) 0.0037(9)
C44 0.0241(11) 0.0356(13) 0.0306(13) 0.0124(11) -0.0057(9) -0.0017(9)
C45 0.0347(12) 0.0301(12) 0.0222(12) 0.0049(9) -0.0045(9) -0.0034(10)
C46 0.0286(11) 0.0253(11) 0.0235(11) 0.0038(9) 0.0009(9) 0.0013(9)
C51 0.0199(10) 0.0197(10) 0.0261(11) 0.0013(9) -0.0025(8) -0.0022(8)
C52 0.0315(11) 0.0205(10) 0.0271(12) -0.0041(9) -0.0085(9) 0.0009(9)
C53 0.0252(11) 0.0214(12) 0.0476(16) -0.0061(10) -0.0089(11) 0.0013(9)
C54 0.0286(12) 0.0324(14) 0.0607(19) 0.0065(13) 0.0173(12) 0.0076(10)
C55 0.029(2) 0.027(3) 0.018(3) -0.002(2) 0.004(2) 0.0017(18)
C55A 0.064(10) 0.042(8) 0.023(7) 0.002(5) 0.022(6) 0.021(7)
C56 0.0282(19) 0.031(3) 0.022(4) -0.001(3) 0.006(2) 0.0074(18)
C56A 0.072(11) 0.036(9) 0.016(7) 0.013(7) 0.024(7) 0.028(8)
B1 0.0197(11) 0.0180(11) 0.0175(11) 0.0010(9) 0.0007(9) 0.0003(8)
N2 0.0285(9) 0.0185(9) 0.0264(10) 0.0008(8) 0.0108(8) 0.0008(8)
C61 0.0414(14) 0.0372(14) 0.0324(13) -0.0013(11) 0.0141(11) 0.0112(11)
C62 0.025(2) 0.023(2) 0.028(3) 0.0001(18) -0.001(2) 0.0103(17)
C62A 0.029(4) 0.023(4) 0.019(4) -0.002(3) 0.002(3) 0.004(3)
C63 0.041(3) 0.024(2) 0.048(4) -0.005(2) 0.006(3) 0.0030(18)
C63A 0.047(4) 0.019(3) 0.026(5) -0.002(3) 0.006(4) 0.009(3)
C64 0.0479(17) 0.0309(15) 0.064(2) 0.0109(14) 0.0101(15) -0.0025(12)
C65 0.054(6) 0.047(6) 0.081(9) -0.014(6) 0.003(6) -0.006(5)
C65B 0.058(7) 0.035(5) 0.031(5) 0.003(4) 0.005(5) -0.005(5)
C65C 0.072(8) 0.018(4) 0.037(6) 0.002(4) -0.002(5) 0.007(5)

loop_
_atom_type_symbol
_atom_type_description
_atom_type_scat_dispersion_real
_atom_type_scat_dispersion_imag
_atom_type_scat_source
C C 0.0181 0.0091 'International Tables Vol C Tables 4.2.6.8 and 6.1.1.4'
H H 0.0000 0.0000 'International Tables Vol C Tables 4.2.6.8 and 6.1.1.4'
B B 0.0090 0.0039 'International Tables Vol C Tables 4.2.6.8 and 6.1.1.4'
N N 0.0311 0.0180 'International Tables Vol C Tables 4.2.6.8 and 6.1.1.4'
O O 0.0492 0.0322 'International Tables Vol C Tables 4.2.6.8 and 6.1.1.4'

loop_
_geom_angle_atom_site_label_1
_geom_angle_atom_site_label_2
_geom_angle_atom_site_label_3
_geom_angle
C2 O2 B1 110.91(16)
C3 O3 B1 111.18(15)
C12 O12 B1 111.13(16)
C13 O13 B1 110.84(16)
C1 N1 C21 128.1(2)
C4 N4 C31 127.2(2)
C11 N11 C41 128.48(19)
C14 N14 C51 129.2(2)
O1 C1 N1 125.6(2)
O1 C1 C2 122.8(2)
N1 C1 C2 111.52(19)
O2 C2 C1 111.91(17)
O2 C2 C3 105.93(17)
C1 C2 C3 111.27(16)
O3 C3 C2 105.52(15)
O3 C3 C4 114.95(18)
C4 C3 C2 108.06(17)
O4 C4 N4 126.2(2)
O4 C4 C3 119.4(2)
N4 C4 C3 114.42(19)
O11 C11 N11 125.5(2)
O11 C11 C12 122.1(2)
N11 C11 C12 112.32(18)
O12 C12 C11 111.67(17)
O12 C12 C13 105.51(16)
C11 C12 C13 108.39(16)
O13 C13 C12 105.40(17)
O13 C13 C14 113.20(18)
C14 C13 C12 110.43(17)
O14 C14 N14 126.5(2)
O14 C14 C13 119.87(19)
N14 C14 C13 113.64(19)
C22 C21 N1 125.7(2)
C22 C21 C26 120.0
C26 C21 N1 114.2(2)
C22A C21 N1 119.2(4)
C26A C21 N1 121.5(4)
C26A C21 C22A 118.6(5)
C21 C22 C23 120.0
C24 C23 C22 120.0
C23 C24 C25 120.0
C26 C25 C24 120.0
C25 C26 C21 120.0
C23A C22A C21 119.1(8)
C22A C23A C24A 121.6(8)
C25A C24A C23A 117.2(7)
C24A C25A C26A 122.0(7)
C21 C26A C25A 120.8(6)
C32 C31 N4 121.9(2)
C32 C31 C36 120.0(2)
C36 C31 N4 118.0(2)
C33 C32 C31 119.4(2)
C34 C33 C32 120.8(2)
C33 C34 C35 119.6(2)
C36 C35 C34 120.3(2)
C35 C36 C31 119.9(2)
C42 C41 N11 123.0(2)
C46 C41 N11 116.7(2)
C46 C41 C42 120.2(2)
C41 C42 C43 119.1(2)
C44 C43 C42 121.0(2)
C43 C44 C45 119.3(2)
C44 C45 C46 120.4(2)
C41 C46 C45 119.9(2)
N14 C51 C56A 125.1(9)
C52 C51 N14 117.5(2)
C52 C51 C56A 117.0(9)
C56 C51 N14 121.3(5)
C56 C51 C52 120.8(5)
C53 C52 C51 120.4(2)
C54 C53 C52 120.4(2)
C53 C54 C55 117.1(4)
C53 C54 C55A 123.0(6)
C54 C55 C56 123.6(7)
C56A C55A C54 111.3(14)
C51 C56 C55 117.3(8)
C55A C56A C51 124.1(17)
O2 B1 O3 104.18(17)
O2 B1 O13 113.76(17)
O12 B1 O2 110.14(17)
O12 B1 O3 113.31(17)
O12 B1 O13 105.64(17)
O13 B1 O3 110.02(17)
C61 C62 N2 107.9(3)
C61 C62 C63 109.9(5)
C63 C62 N2 108.2(4)
N2 C62A C61 102.0(5)
C63A C62A N2 107.1(6)
C63A C62A C61 112.0(7)
C62 C63 C64 114.7(5)
C64 C63A C62A 110.4(7)
C63A C64 C65B 111.3(6)
C65 C64 C63 121.9(7)

loop_
_geom_bond_atom_site_label_1
_geom_bond_atom_site_label_2
_geom_bond_distance
O1 C1 1.228(3)
O2 C2 1.392(3)
O2 B1 1.469(3)
O3 C3 1.396(3)
O3 B1 1.481(3)
O4 C4 1.229(3)
O11 C11 1.224(3)
O12 C12 1.399(3)
O12 B1 1.458(3)
O13 C13 1.403(3)
O13 B1 1.471(3)
O14 C14 1.227(3)
N1 C1 1.354(3)
N1 C21 1.422(3)
N4 C4 1.346(3)
N4 C31 1.413(3)
N11 C11 1.349(3)
N11 C41 1.414(3)
N14 C14 1.348(3)
N14 C51 1.408(3)
C1 C2 1.525(3)
C2 C3 1.569(3)
C3 C4 1.525(3)
C11 C12 1.533(3)
C12 C13 1.569(3)
C13 C14 1.521(3)
C21 C22 1.3900
C21 C26 1.3900
C21 C22A 1.379(8)
C21 C26A 1.344(8)
C22 C23 1.3900
C23 C24 1.3900
C24 C25 1.3900
C25 C26 1.3900
C22A C23A 1.371(12)
C23A C24A 1.386(15)
C24A C25A 1.334(13)
C25A C26A 1.374(10)
C31 C32 1.392(3)
C31 C36 1.397(3)
C32 C33 1.392(4)
C33 C34 1.385(4)
C34 C35 1.391(4)
C35 C36 1.385(3)
C41 C42 1.390(3)
C41 C46 1.389(3)
C42 C43 1.395(3)
C43 C44 1.382(4)
C44 C45 1.387(4)
C45 C46 1.391(3)
C51 C52 1.391(3)
C51 C56 1.326(11)
C51 C56A 1.52(2)
C52 C53 1.384(4)
C53 C54 1.360(4)
C54 C55 1.369(8)
C54 C55A 1.516(18)
C55 C56 1.409(8)
C55A C56A 1.352(17)
N2 C62 1.519(4)
N2 C62A 1.534(7)
C61 C62 1.505(5)
C61 C62A 1.611(8)
C62 C63 1.509(8)
C62A C63A 1.519(12)
C63 C64 1.589(6)
C63A C64 1.503(8)
C64 C65 1.361(12)
C64 C65B 1.602(12)
C64 C65C 1.397(11)

loop_
_geom_hbond_atom_site_label_D
_geom_hbond_atom_site_label_H
_geom_hbond_atom_site_label_A
_geom_hbond_distance_DH
_geom_hbond_distance_HA
_geom_hbond_distance_DA
_geom_hbond_angle_DHA
_geom_hbond_site_symmetry_A
N1 H1 O4 0.85(4) 2.21(4) 3.006(3) 156(3) .
N4 H4 O2 0.85(4) 2.53(3) 3.047(2) 121(3) 1_455
N4 H4 O3 0.85(4) 2.23(3) 2.673(2) 112(3) .
N11 H11 O14 0.84(4) 2.13(4) 2.938(3) 161(3) .
N14 H14 O13 0.83(4) 2.17(3) 2.617(3) 114(3) .

loop_
_geom_torsion_atom_site_label_1
_geom_torsion_atom_site_label_2
_geom_torsion_atom_site_label_3
_geom_torsion_atom_site_label_4
_geom_torsion
O1 C1 C2 O2 5.6(3)
O1 C1 C2 C3 -112.7(2)
O2 C2 C3 O3 5.4(2)
O2 C2 C3 C4 128.79(18)
O3 C3 C4 O4 173.67(19)
O3 C3 C4 N4 -5.3(3)
O11 C11 C12 O12 6.2(3)
O11 C11 C12 C13 -109.6(2)
O12 C12 C13 O13 12.2(2)
O12 C12 C13 C14 134.78(17)
O13 C13 C14 O14 175.06(19)
O13 C13 C14 N14 -4.6(3)
N1 C1 C2 O2 -175.59(17)
N1 C1 C2 C3 66.1(2)
N1 C21 C22 C23 -177.1(4)
N1 C21 C26 C25 177.5(3)
N1 C21 C22A C23A 179.3(8)
N1 C21 C26A C25A -179.8(7)
N4 C31 C32 C33 -178.6(2)
N4 C31 C36 C35 178.8(2)
N11 C11 C12 O12 -176.34(17)
N11 C11 C12 C13 67.9(2)
N11 C41 C42 C43 -179.9(2)
N11 C41 C46 C45 -179.8(2)
N14 C51 C52 C53 177.9(2)
N14 C51 C56 C55 -175.9(5)
N14 C51 C56A C55A 174.3(16)
C1 N1 C21 C22 -16.0(5)
C1 N1 C21 C26 166.7(3)
C1 N1 C21 C22A -37.1(5)
C1 N1 C21 C26A 132.6(6)
C1 C2 C3 O3 127.18(19)
C1 C2 C3 C4 -109.4(2)
C2 O2 B1 O3 15.7(2)
C2 O2 B1 O12 137.57(17)
C2 O2 B1 O13 -104.1(2)
C2 C3 C4 O4 56.2(3)
C2 C3 C4 N4 -122.80(19)
C3 O3 B1 O2 -12.0(2)
C3 O3 B1 O12 -131.75(18)
C3 O3 B1 O13 110.25(19)
C4 N4 C31 C32 -30.2(3)
C4 N4 C31 C36 151.9(2)
C11 N11 C41 C42 -18.7(4)
C11 N11 C41 C46 162.3(2)
C11 C12 C13 O13 131.92(17)
C11 C12 C13 C14 -105.48(19)
C12 O12 B1 O2 129.64(18)
C12 O12 B1 O3 -114.11(19)
C12 O12 B1 O13 6.4(2)
C12 C13 C14 O14 57.2(3)
C12 C13 C14 N14 -122.5(2)
C13 O13 B1 O2 -118.87(19)
C13 O13 B1 O3 124.69(18)
C13 O13 B1 O12 2.1(2)
C14 N14 C51 C52 -177.7(2)
C14 N14 C51 C56 -4.3(6)
C14 N14 C51 C56A 10.2(12)
C21 N1 C1 O1 4.3(4)
C21 N1 C1 C2 -174.5(2)
C21 C22 C23 C24 0.0
C21 C22A C23A C24A -5.0(16)
C22 C21 C26 C25 0.0
C22 C21 C22A C23A 63.5(15)
C22 C21 C26A C25A -26.0(10)
C22 C23 C24 C25 0.0
C23 C24 C25 C26 0.0
C24 C25 C26 C21 0.0
C26 C21 C22 C23 0.0
C26 C21 C22A C23A -26.5(11)
C26 C21 C26A C25A 95.1(12)
C22A C21 C22 C23 -101.4(13)
C22A C21 C26 C25 22.0(5)
C22A C21 C26A C25A -10.0(12)
C22A C23A C24A C25A 1.2(19)
C23A C24A C25A C26A -2(2)
C24A C25A C26A C21 6.4(17)
C26A C21 C22 C23 30.5(5)
C26A C21 C26 C25 -71.3(8)
C26A C21 C22A C23A 9.2(12)
C31 N4 C4 O4 1.0(4)
C31 N4 C4 C3 179.82(18)
C31 C32 C33 C34 -0.2(4)
C32 C31 C36 C35 0.7(3)
C32 C33 C34 C35 0.8(4)
C33 C34 C35 C36 -0.7(4)
C34 C35 C36 C31 -0.1(4)
C36 C31 C32 C33 -0.6(3)
C41 N11 C11 O11 5.1(4)
C41 N11 C11 C12 -172.2(2)
C41 C42 C43 C44 0.1(4)
C42 C41 C46 C45 1.1(3)
C42 C43 C44 C45 0.5(4)
C43 C44 C45 C46 -0.2(4)
C44 C45 C46 C41 -0.6(4)
C46 C41 C42 C43 -0.9(3)
C51 N14 C14 O14 1.2(4)
C51 N14 C14 C13 -179.2(2)
C51 C52 C53 C54 -0.2(4)
C52 C51 C56 C55 -2.8(10)
C52 C51 C56A C55A 2(3)
C52 C53 C54 C55 -5.4(5)
C52 C53 C54 C55A 17.4(8)
C53 C54 C55 C56 7.2(8)
C53 C54 C55A C56A -22.7(19)
C54 C55 C56 C51 -3.1(11)
C54 C55A C56A C51 12(3)
C55 C54 C55A C56A 57(2)
C55A C54 C55 C56 -105(3)
C56 C51 C52 C53 4.4(6)
C56 C51 C56A C55A -109(7)
C56A C51 C52 C53 -9.4(11)
C56A C51 C56 C55 73(6)
B1 O2 C2 C1 -134.65(18)
B1 O2 C2 C3 -13.2(2)
B1 O3 C3 C2 4.4(2)
B1 O3 C3 C4 -114.52(19)
B1 O12 C12 C11 -128.90(18)
B1 O12 C12 C13 -11.3(2)
B1 O13 C13 C12 -8.6(2)
B1 O13 C13 C14 -129.37(19)
N2 C62 C63 C64 -67.3(6)
N2 C62A C63A C64 79.0(9)
C61 C62 C63 C64 175.2(3)
C61 C62A C63A C64 -170.0(5)
C62 N2 C62A C61 -63.1(7)
C62 N2 C62A C63A 54.7(8)
C62 C61 C62A N2 67.7(6)
C62 C61 C62A C63A -46.5(8)
C62 C63 C64 C63A -41.8(6)
C62 C63 C64 C65 -168.7(7)
C62 C63 C64 C65B -85.6(9)
C62 C63 C64 C65C -78.7(7)
C62A N2 C62 C61 78.9(7)
C62A N2 C62 C63 -39.9(7)
C62A C61 C62 N2 -73.9(6)
C62A C61 C62 C63 43.9(7)
C62A C63A C64 C63 39.6(6)
C62A C63A C64 C65 120.0(11)
C62A C63A C64 C65B -168.8(7)
C62A C63A C64 C65C -173.8(7)
